data_2000359
loop_
_publ_author_name
'Lloyd, B. A.'
'Arif, A. M.'
'Allred, E. L.'

_publ_section_title
;
 Pyramidalization in a tetracyclic perpendicular diene derivative
;
_journal_issue 12
_journal_name_full 'Acta Crystallographica Section C'
_journal_page_first 2147
_journal_page_last 2151
_journal_paper_doi 10.1107/S0108270192003809
_journal_volume 48
_journal_year 1992
_chemical_formula_sum 'C15 H20 O2'
_chemical_formula_weight 232.32
_symmetry_cell_setting monoclinic
_symmetry_space_group_name_H-M 'P 1 2/n 1'
_cell_angle_alpha 90
_cell_angle_beta 109.656(4)
_cell_angle_gamma 90
_cell_formula_units_Z 8
_cell_length_a 19.3620(10)
_cell_length_b 6.7030(10)
_cell_length_c 20.0110(10)
_cell_volume 2445.8(4)
_diffrn_radiation_type Cu
_diffrn_radiation_wavelength 1.54056
_exptl_absorpt_coefficient_mu 0.6088
_exptl_crystal_density_diffrn 1.262
_exptl_crystal_F_000 1008
_cod_data_source_file hh0596.cif
_cod_data_source_block hh0596a
_cod_original_cell_volume 2445.59
_cod_original_sg_symbol_H-M 'P 2/n'
_cod_database_code 2000359

loop_
_atom_site_label
_atom_site_fract_x
_atom_site_fract_y
_atom_site_fract_z
O(1) .56011(7) .2701(2) .52507(7)
O(2) .65126(7) .4793(2) .59396(7)
C(1) .60450(10) .5189(3) .46110(10)
C(2) .68080(10) .6214(3) .47700(10)
C(3) .70670(10) .6888(3) .41530(10)
C(4) .78030(10) .8018(4) .45090(10)
C(5) .83510(10) .6301(4) .48620(10)
C(6) .78680(10) .4399(3) .46710(10)
C(7) .73630(10) .4491(3) .51260(10)
C(8) .68510(10) .2696(3) .51130(10)
C(9) .64390(10) .2138(3) .43490(10)
C(10) .59660(10) .3588(3) .40600(10)
C(11) .62250(10) .3820(3) .52780(10)
C(12) .73750(10) .5018(3) .39400(10)
C(13) .73300(10) .4349(4) .33030(10)
C(14) .57600(10) .0982(4) .57010(10)
C(15) .59690(10) .5856(4) .61440(10)
H(1) .562(2) .615(6) .454(2)
H(3) .670(2) .762(6) .377(2)
H(6) .814(2) .309(6) .471(2)
H(8) .710(2) .159(6) .545(2)
H(9) .655(2) .095(6) .410(2)
H(10) .564(2) .370(6) .355(2)
H(13a) .762(2) .319(6) .328(2)
H(13b) .701(2) .501(6) .284(2)

loop_
_geom_bond_atom_site_label_1
_geom_bond_atom_site_label_2
_geom_bond_distance
C(1) C(2) 1.562(2)
C(1) C(11) 1.559(2)
C(2) C(7) 1.576(2)
C(3) C(12) 1.509(2)
C(5) C(6) 1.551(2)
C(6) C(12) 1.510(2)
C(8) C(9) 1.514(2)
C(9) C(10) 1.328(2)
C(11) O(2) 1.411(2)
C(14) O(1) 1.432(2)
C(1) C(10) 1.510(2)
C(2) C(3) 1.549(2)
C(3) C(4) 1.558(2)
C(4) C(5) 1.563(2)
C(6) C(7) 1.546(2)
C(7) C(8) 1.553(2)
C(8) C(11) 1.554(2)
C(11) O(1) 1.407(2)
C(12) C(13) 1.327(2)
C(15) O(2) 1.440(2)
